data_7009944
loop_
_publ_author_name
'Davies, John E.'
'Mays, Martin J.'
'Raithby, Paul R.'
'Sarveswaran, Koshala'
'Solan, Gregory A.'

_publ_section_title
;
 Synthesis of three-membered metallaphosphaheterocycles and their ring
 opening with Ph2PH on mixed-metal molybdenum--cobalt
 centres&#x200A;&#x2020;
;
_journal_issue 19
_journal_name_full 'Journal of the Chemical Society, Dalton Transactions'
_journal_page_first 3331
_journal_paper_doi 10.1039/b004594m
_journal_year 2000
_chemical_formula_sum 'C32 H34 Co Mo O4 P'
_chemical_formula_weight 668.43
_chemical_name_systematic
; 
 ? 
;
_space_group_IT_number 14
_symmetry_cell_setting monoclinic
_symmetry_space_group_name_Hall '-P 2yn'
_symmetry_space_group_name_H-M 'P 1 21/n 1'
_atom_sites_solution_hydrogens geom
_atom_sites_solution_primary direct
_atom_sites_solution_secondary difmap
_audit_creation_method SHELXL
_cell_angle_alpha 90.00
_cell_angle_beta 102.80(2)
_cell_angle_gamma 90.00
_cell_formula_units_Z 4
_cell_length_a 10.989(4)
_cell_length_b 12.810(7)
_cell_length_c 21.045(3)
_cell_measurement_reflns_used 25
_cell_measurement_temperature 180(2)
_cell_measurement_theta_max 20
_cell_measurement_theta_min 15
_cell_volume 2889(2)
_computing_structure_refinement 'SHELXL-93 (Sheldrick, 1993)'
_computing_structure_solution 'SHELXS-86 (Sheldrick, 1990)'
_diffrn_ambient_temperature 180(2)
_diffrn_measurement_device 'Rigaku AFC7R'
_diffrn_measurement_method 'omega/2theta scans'
_diffrn_radiation_monochromator graphite
_diffrn_radiation_source 'fine-focus sealed tube'
_diffrn_radiation_type MoK\a
_diffrn_radiation_wavelength 0.71069
_diffrn_reflns_av_R_equivalents 0.0292
_diffrn_reflns_av_sigmaI/netI 0.0502
_diffrn_reflns_limit_h_max 14
_diffrn_reflns_limit_h_min 0
_diffrn_reflns_limit_k_max 16
_diffrn_reflns_limit_k_min 0
_diffrn_reflns_limit_l_max 26
_diffrn_reflns_limit_l_min -27
_diffrn_reflns_number 6969
_diffrn_reflns_theta_max 27.50
_diffrn_reflns_theta_min 2.51
_diffrn_standards_decay_% -0.6%
_diffrn_standards_interval_count 200
_diffrn_standards_number 3
_exptl_absorpt_coefficient_mu 1.099
_exptl_absorpt_correction_T_max 1.000
_exptl_absorpt_correction_T_min 0.965
_exptl_absorpt_correction_type empirical
_exptl_crystal_colour 'v dark'
_exptl_crystal_density_diffrn 1.537
_exptl_crystal_F_000 1368
_exptl_crystal_size_max 0.30
_exptl_crystal_size_mid 0.30
_exptl_crystal_size_min 0.20
_refine_diff_density_max 0.467
_refine_diff_density_min -0.694
_refine_diff_density_rms 0.090
_refine_ls_extinction_method none
_refine_ls_goodness_of_fit_all 1.049
_refine_ls_goodness_of_fit_obs 1.077
_refine_ls_matrix_type full
_refine_ls_number_parameters 358
_refine_ls_number_reflns 6629
_refine_ls_number_restraints 0
_refine_ls_restrained_S_all 1.050
_refine_ls_restrained_S_obs 1.077
_refine_ls_R_factor_all 0.0543
_refine_ls_R_factor_obs 0.0387
_refine_ls_shift/esd_max 0.218
_refine_ls_shift/esd_mean 0.008
_refine_ls_structure_factor_coef Fsqd
_refine_ls_weighting_details 'w=1/[\s^2^(Fo^2^)+(0.0441P)^2^+1.0229P] where P=(Fo^2^+2Fc^2^)/3'
_refine_ls_weighting_scheme calc
_refine_ls_wR_factor_all 0.1019
_refine_ls_wR_factor_obs 0.0932
_reflns_number_observed 5319
_reflns_number_total 6629
_reflns_observed_criterion >2sigma(I)
_cod_data_source_file b004594m.txt
_cod_data_source_block mm9804
_cod_depositor_comments
;
The following automatic conversions were performed:
'_symmetry_cell_setting' value 'Monoclinic' changed to 'monoclinic'
according to '/home/saulius/struct/CIF-dictionaries/cif_core.dic'
dictionary named 'cif_core.dic' version 2.4.1 from 2010-06-29.

Automatic conversion script
Id: cif_fix_enum 1527 2010-12-29 10:47:43Z saulius 

The following automatic conversions were performed:

'_refine_ls_weighting_scheme' value 'calc
w=1/[\s^2^(Fo^2^)+(0.0441P)^2^+1.0229P] where P=(Fo^2^+2Fc^2^)/3' was
changed to 'calc'. New tag '_refine_ls_weighting_details' was
created. The value of the new tag was set to
'w=1/[\s^2^(Fo^2^)+(0.0441P)^2^+1.0229P] where P=(Fo^2^+2Fc^2^)/3'.

Automatic conversion script
Id: cif_fix_values 3143 2015-03-26 13:38:13Z robertas 
;
_cod_original_cell_volume 2888.9(19)
_cod_original_sg_symbol_H-M P2(1)/n
_cod_database_code 7009944

loop_
_symmetry_equiv_pos_as_xyz
'x, y, z'
'-x+1/2, y+1/2, -z+1/2'
'-x, -y, -z'
'x-1/2, -y-1/2, z-1/2'

loop_
_atom_site_aniso_label
_atom_site_aniso_U_11
_atom_site_aniso_U_22
_atom_site_aniso_U_33
_atom_site_aniso_U_23
_atom_site_aniso_U_13
_atom_site_aniso_U_12
Mo1 0.01713(13) 0.02092(13) 0.01928(13) -0.00038(10) 0.00209(9) 0.00345(10)
Co1 0.0179(2) 0.0183(2) 0.0191(2) 0.00047(15) 0.00662(15) 0.00118(15)
P1 0.0197(3) 0.0157(3) 0.0194(3) 0.0004(3) 0.0072(3) 0.0017(3)
O5 0.0378(15) 0.0400(15) 0.063(2) 0.0128(13) 0.0176(13) 0.0213(12)
C5 0.026(2) 0.031(2) 0.033(2) 0.0031(14) 0.0073(13) 0.0041(14)
O6 0.074(2) 0.0252(13) 0.045(2) 0.0016(11) 0.0261(14) 0.0152(13)
C6 0.039(2) 0.029(2) 0.027(2) 0.0019(13) 0.0163(14) 0.0056(14)
O7 0.0403(15) 0.067(2) 0.0207(12) -0.0008(12) 0.0077(10) 0.0097(13)
C7 0.025(2) 0.027(2) 0.029(2) 0.0002(13) 0.0111(13) 0.0023(13)
O1 0.0216(10) 0.0204(10) 0.0240(10) 0.0046(8) 0.0070(8) 0.0032(8)
C9 0.034(2) 0.056(3) 0.105(4) 0.034(3) 0.039(2) 0.015(2)
C10 0.048(2) 0.054(3) 0.072(3) -0.019(2) 0.034(2) -0.028(2)
C11 0.031(2) 0.081(3) 0.051(2) 0.003(2) 0.024(2) -0.012(2)
C8 0.0181(14) 0.026(2) 0.045(2) 0.0020(14) 0.0111(13) -0.0002(12)
C4 0.0169(13) 0.0199(14) 0.0271(15) 0.0005(12) 0.0058(11) 0.0006(11)
C3 0.0201(14) 0.0163(13) 0.0258(15) 0.0005(11) 0.0056(11) -0.0028(11)
C2 0.0149(13) 0.0170(13) 0.0244(14) -0.0003(11) 0.0050(11) 0.0001(10)
C12 0.0152(13) 0.0201(14) 0.029(2) 0.0046(12) 0.0048(11) 0.0032(11)
C13 0.029(2) 0.020(2) 0.044(2) 0.0007(14) 0.0034(14) 0.0057(13)
C14 0.0178(14) 0.029(2) 0.032(2) 0.0052(13) 0.0033(12) 0.0010(12)
C15 0.026(2) 0.036(2) 0.031(2) 0.0132(14) 0.0046(13) 0.0077(14)
C1 0.0151(12) 0.0170(13) 0.0201(13) -0.0012(11) 0.0053(10) 0.0021(10)
C81 0.039(2) 0.039(2) 0.035(2) -0.014(2) 0.008(2) -0.012(2)
C82 0.027(2) 0.073(3) 0.041(2) -0.019(2) -0.004(2) -0.007(2)
C83 0.062(3) 0.055(3) 0.023(2) -0.001(2) -0.012(2) 0.024(2)
C84 0.053(2) 0.040(2) 0.021(2) -0.0040(14) 0.009(2) -0.004(2)
C85 0.034(2) 0.033(2) 0.025(2) -0.0115(13) 0.0071(13) -0.0019(14)
C51 0.0214(14) 0.0243(15) 0.0197(13) -0.0013(11) 0.0086(11) 0.0010(12)
C52 0.042(2) 0.027(2) 0.027(2) 0.0005(13) 0.0164(14) -0.0030(14)
C53 0.052(2) 0.042(2) 0.037(2) -0.003(2) 0.028(2) -0.014(2)
C54 0.039(2) 0.042(2) 0.038(2) -0.013(2) 0.024(2) -0.003(2)
C55 0.029(2) 0.027(2) 0.041(2) -0.0107(14) 0.0133(15) 0.0004(14)
C56 0.025(2) 0.0228(15) 0.029(2) -0.0015(13) 0.0107(13) -0.0019(12)
C61 0.0241(15) 0.0168(13) 0.0229(14) 0.0025(11) 0.0075(12) 0.0002(11)
C62 0.0244(15) 0.0236(15) 0.028(2) -0.0011(12) 0.0081(12) 0.0003(12)
C63 0.025(2) 0.032(2) 0.038(2) 0.0009(15) 0.0091(14) -0.0054(14)
C64 0.040(2) 0.029(2) 0.030(2) -0.0050(14) 0.0077(14) -0.0126(15)
C65 0.041(2) 0.026(2) 0.029(2) -0.0082(13) 0.0125(14) -0.0032(14)
C66 0.031(2) 0.024(2) 0.0248(15) 0.0006(12) 0.0116(13) 0.0023(13)

loop_
_atom_site_label
_atom_site_type_symbol
_atom_site_fract_x
_atom_site_fract_y
_atom_site_fract_z
_atom_site_U_iso_or_equiv
_atom_site_thermal_displace_type
_atom_site_occupancy
_atom_site_calc_flag
_atom_site_refinement_flags
_atom_site_disorder_group
Mo1 Mo 0.48915(2) 0.20220(2) 0.703912(12) 0.01941(8) Uani 1 d . .
Co1 Co 0.39574(4) 0.19444(3) 0.57487(2) 0.01803(10) Uani 1 d . .
P1 P 0.23245(7) 0.14239(6) 0.68072(3) 0.0178(2) Uani 1 d . .
O5 O 0.6904(2) 0.0321(2) 0.69460(14) 0.0459(7) Uani 1 d . .
C5 C 0.6151(3) 0.0947(3) 0.6940(2) 0.0301(7) Uani 1 d . .
O6 O 0.4708(3) -0.0203(2) 0.57207(13) 0.0460(7) Uani 1 d . .
C6 C 0.4434(3) 0.0658(3) 0.5762(2) 0.0303(7) Uani 1 d . .
O7 O 0.3275(2) 0.1892(2) 0.43381(11) 0.0425(7) Uani 1 d . .
C7 C 0.3521(3) 0.1926(2) 0.4897(2) 0.0263(7) Uani 1 d . .
O1 O 0.3473(2) 0.0783(2) 0.71342(10) 0.0217(4) Uani 1 d . .
C9 C 0.7474(4) 0.2456(4) 0.6209(3) 0.0610(14) Uani 1 d . .
H9A H 0.8211(13) 0.2660(13) 0.6049(15) 0.092 Uiso 1 calc R .
H9B H 0.7133(12) 0.1805(8) 0.5998(14) 0.092 Uiso 1 calc R .
H9C H 0.7711(24) 0.2351(19) 0.6682(3) 0.092 Uiso 1 calc R .
C10 C 0.7021(4) 0.4316(3) 0.6385(2) 0.0550(12) Uani 1 d . .
H10A H 0.7767(17) 0.4518(14) 0.6233(12) 0.082 Uiso 1 calc R .
H10B H 0.7241(27) 0.4211(8) 0.6858(3) 0.082 Uiso 1 calc R .
H10C H 0.6393(11) 0.4870(7) 0.6279(12) 0.082 Uiso 1 calc R .
C11 C 0.6288(4) 0.3487(4) 0.5310(2) 0.0523(11) Uani 1 d . .
H11A H 0.7084(6) 0.3667(24) 0.5200(3) 0.078 Uiso 1 calc R .
H11B H 0.5692(22) 0.4058(16) 0.5179(3) 0.078 Uiso 1 calc R .
H11C H 0.5958(28) 0.2847(8) 0.5079(2) 0.078 Uiso 1 calc R .
C8 C 0.6495(3) 0.3309(3) 0.6054(2) 0.0290(7) Uani 1 d . .
C4 C 0.5257(3) 0.3007(2) 0.62545(15) 0.0212(6) Uani 1 d . .
C3 C 0.4187(3) 0.3544(2) 0.59263(14) 0.0206(6) Uani 1 d . .
H3 H 0.4248(3) 0.4022(2) 0.55587(14) 0.025 Uiso 1 calc R .
C2 C 0.2963(3) 0.3220(2) 0.60082(14) 0.0187(6) Uani 1 d . .
C12 C 0.1784(3) 0.3783(2) 0.56399(14) 0.0213(6) Uani 1 d . .
C13 C 0.1778(3) 0.4861(2) 0.5961(2) 0.0320(7) Uani 1 d . .
H13A H 0.1807(23) 0.4773(2) 0.6427(3) 0.048 Uiso 1 calc R .
H13B H 0.1015(11) 0.5237(8) 0.5755(8) 0.048 Uiso 1 calc R .
H13C H 0.2508(12) 0.5261(7) 0.5905(10) 0.048 Uiso 1 calc R .
C14 C 0.0602(3) 0.3186(2) 0.5687(2) 0.0265(7) Uani 1 d . .
H14A H 0.0539(11) 0.3148(15) 0.6144(2) 0.040 Uiso 1 calc R .
H14B H 0.0640(10) 0.2478(6) 0.5516(10) 0.040 Uiso 1 calc R .
H14C H -0.0130(3) 0.3548(10) 0.5432(9) 0.040 Uiso 1 calc R .
C15 C 0.1774(3) 0.3942(3) 0.4918(2) 0.0311(7) Uani 1 d . .
H15A H 0.1667(23) 0.3267(4) 0.4694(3) 0.047 Uiso 1 calc R .
H15B H 0.2566(10) 0.4256(18) 0.4875(2) 0.047 Uiso 1 calc R .
H15C H 0.1083(14) 0.4406(15) 0.4721(3) 0.047 Uiso 1 calc R .
C1 C 0.3071(2) 0.2403(2) 0.64597(13) 0.0172(5) Uani 1 d . .
C81 C 0.5627(3) 0.3498(3) 0.7636(2) 0.0377(8) Uani 1 d . .
H81 H 0.5745(3) 0.4127(3) 0.7418(2) 0.045 Uiso 1 calc R .
C82 C 0.6505(4) 0.2703(4) 0.7810(2) 0.0487(11) Uani 1 d . .
H82 H 0.7328(4) 0.2697(4) 0.7737(2) 0.058 Uiso 1 calc R .
C83 C 0.5948(4) 0.1904(3) 0.8116(2) 0.0500(11) Uani 1 d . .
H83 H 0.6328(4) 0.1265(3) 0.8283(2) 0.060 Uiso 1 calc R .
C84 C 0.4729(4) 0.2231(3) 0.8127(2) 0.0377(8) Uani 1 d . .
H84 H 0.4138(4) 0.1850(3) 0.8302(2) 0.045 Uiso 1 calc R .
C85 C 0.4544(3) 0.3211(3) 0.7836(2) 0.0306(7) Uani 1 d . .
H85 H 0.3804(3) 0.3617(3) 0.7782(2) 0.037 Uiso 1 calc R .
C51 C 0.1511(3) 0.1935(2) 0.73971(14) 0.0212(6) Uani 1 d . .
C52 C 0.1057(3) 0.1240(3) 0.7801(2) 0.0307(7) Uani 1 d . .
H52 H 0.1182(3) 0.0510(3) 0.7763(2) 0.037 Uiso 1 calc R .
C53 C 0.0426(4) 0.1610(3) 0.8256(2) 0.0405(9) Uani 1 d . .
H53 H 0.0137(4) 0.1134(3) 0.8535(2) 0.049 Uiso 1 calc R .
C54 C 0.0215(3) 0.2663(3) 0.8306(2) 0.0373(8) Uani 1 d . .
H54 H -0.0237(3) 0.2909(3) 0.8612(2) 0.045 Uiso 1 calc R .
C55 C 0.0662(3) 0.3367(3) 0.7910(2) 0.0314(7) Uani 1 d . .
H55 H 0.0525(3) 0.4094(3) 0.7946(2) 0.038 Uiso 1 calc R .
C56 C 0.1311(3) 0.2996(2) 0.7462(2) 0.0252(6) Uani 1 d . .
H56 H 0.1624(3) 0.3477(2) 0.7194(2) 0.030 Uiso 1 calc R .
C61 C 0.1220(3) 0.0551(2) 0.63086(14) 0.0209(6) Uani 1 d . .
C62 C -0.0062(3) 0.0662(2) 0.62416(15) 0.0248(6) Uani 1 d . .
H62 H -0.0380(3) 0.1228(2) 0.64471(15) 0.030 Uiso 1 calc R .
C63 C -0.0876(3) -0.0051(3) 0.5876(2) 0.0313(7) Uani 1 d . .
H63 H -0.1750(3) 0.0027(3) 0.5831(2) 0.038 Uiso 1 calc R .
C64 C -0.0417(3) -0.0873(3) 0.5578(2) 0.0329(7) Uani 1 d . .
H64 H -0.0977(3) -0.1356(3) 0.5324(2) 0.039 Uiso 1 calc R .
C65 C 0.0858(3) -0.0999(3) 0.5647(2) 0.0313(7) Uani 1 d . .
H65 H 0.1171(3) -0.1571(3) 0.5444(2) 0.038 Uiso 1 calc R .
C66 C 0.1671(3) -0.0293(2) 0.60116(15) 0.0257(6) Uani 1 d . .
H66 H 0.2545(3) -0.0383(2) 0.60607(15) 0.031 Uiso 1 calc R .

loop_
_atom_type_symbol
_atom_type_description
_atom_type_scat_dispersion_real
_atom_type_scat_dispersion_imag
_atom_type_scat_source
C C 0.0033 0.0016 'International Tables Vol C Tables 4.2.6.8 and 6.1.1.4'
H H 0.0000 0.0000 'International Tables Vol C Tables 4.2.6.8 and 6.1.1.4'
Co Co 0.3494 0.9721 'International Tables Vol C Tables 4.2.6.8 and 6.1.1.4'
Mo Mo -1.6832 0.6857 'International Tables Vol C Tables 4.2.6.8 and 6.1.1.4'
O O 0.0106 0.0060 'International Tables Vol C Tables 4.2.6.8 and 6.1.1.4'
P P 0.1023 0.0942 'International Tables Vol C Tables 4.2.6.8 and 6.1.1.4'

loop_
_geom_angle_atom_site_label_1
_geom_angle_atom_site_label_2
_geom_angle_atom_site_label_3
_geom_angle
_geom_angle_site_symmetry_1
_geom_angle_site_symmetry_3
_geom_angle_publ_flag
C5 Mo1 C1 132.44(12) . . ?
C5 Mo1 C4 94.08(13) . . ?
C1 Mo1 C4 75.22(11) . . ?
C5 Mo1 O1 91.86(12) . . ?
C1 Mo1 O1 68.76(9) . . ?
C4 Mo1 O1 135.81(9) . . ?
C5 Mo1 C82 83.77(15) . . ?
C1 Mo1 C82 142.12(14) . . ?
C4 Mo1 C82 94.15(15) . . ?
O1 Mo1 C82 130.03(13) . . ?
C5 Mo1 C83 81.28(14) . . ?
C1 Mo1 C83 140.48(14) . . ?
C4 Mo1 C83 129.96(15) . . ?
O1 Mo1 C83 94.23(14) . . ?
C82 Mo1 C83 35.8(2) . . ?
C5 Mo1 C81 117.00(14) . . ?
C1 Mo1 C81 106.91(12) . . ?
C4 Mo1 C81 80.67(13) . . ?
O1 Mo1 C81 133.57(11) . . ?
C82 Mo1 C81 35.25(15) . . ?
C83 Mo1 C81 58.81(15) . . ?
C5 Mo1 C84 112.63(14) . . ?
C1 Mo1 C84 105.31(12) . . ?
C4 Mo1 C84 137.45(12) . . ?
O1 Mo1 C84 77.96(11) . . ?
C82 Mo1 C84 58.75(15) . . ?
C83 Mo1 C84 35.17(14) . . ?
C81 Mo1 C84 58.07(13) . . ?
C5 Mo1 C85 138.22(13) . . ?
C1 Mo1 C85 88.84(11) . . ?
C4 Mo1 C85 104.50(12) . . ?
O1 Mo1 C85 99.60(10) . . ?
C82 Mo1 C85 58.21(14) . . ?
C83 Mo1 C85 58.03(13) . . ?
C81 Mo1 C85 34.77(12) . . ?
C84 Mo1 C85 34.39(12) . . ?
C5 Mo1 Co1 89.25(10) . . ?
C1 Mo1 Co1 48.47(7) . . ?
C4 Mo1 Co1 49.44(8) . . ?
O1 Mo1 Co1 86.96(5) . . ?
C82 Mo1 Co1 142.40(12) . . ?
C83 Mo1 Co1 170.48(11) . . ?
C81 Mo1 Co1 126.06(10) . . ?
C84 Mo1 Co1 153.52(10) . . ?
C85 Mo1 Co1 131.10(9) . . ?
C5 Mo1 P1 118.55(10) . . ?
C1 Mo1 P1 37.54(8) . . ?
C4 Mo1 P1 111.44(8) . . ?
O1 Mo1 P1 32.29(5) . . ?
C82 Mo1 P1 143.26(11) . . ?
C83 Mo1 P1 114.35(13) . . ?
C81 Mo1 P1 121.62(9) . . ?
C84 Mo1 P1 84.94(10) . . ?
C85 Mo1 P1 89.15(9) . . ?
Co1 Mo1 P1 71.07(3) . . ?
C6 Co1 C7 90.97(15) . . ?
C6 Co1 C1 117.00(13) . . ?
C7 Co1 C1 133.40(13) . . ?
C6 Co1 C4 116.29(15) . . ?
C7 Co1 C4 122.19(13) . . ?
C1 Co1 C4 79.78(11) . . ?
C6 Co1 C3 155.35(15) . . ?
C7 Co1 C3 101.05(13) . . ?
C1 Co1 C3 69.24(11) . . ?
C4 Co1 C3 39.34(11) . . ?
C6 Co1 C2 155.47(13) . . ?
C7 Co1 C2 103.67(13) . . ?
C1 Co1 C2 39.46(11) . . ?
C4 Co1 C2 72.38(11) . . ?
C3 Co1 C2 40.59(11) . . ?
C6 Co1 Mo1 88.40(11) . . ?
C7 Co1 Mo1 173.43(10) . . ?
C1 Co1 Mo1 52.12(8) . . ?
C4 Co1 Mo1 52.72(8) . . ?
C3 Co1 Mo1 77.21(8) . . ?
C2 Co1 Mo1 79.22(8) . . ?
O1 P1 C1 98.94(12) . . ?
O1 P1 C61 108.02(13) . . ?
C1 P1 C61 121.29(13) . . ?
O1 P1 C51 111.66(13) . . ?
C1 P1 C51 112.21(14) . . ?
C61 P1 C51 104.64(14) . . ?
O1 P1 Mo1 51.99(8) . . ?
C1 P1 Mo1 48.79(9) . . ?
C61 P1 Mo1 140.88(10) . . ?
C51 P1 Mo1 113.94(10) . . ?
O5 C5 Mo1 173.5(3) . . ?
O6 C6 Co1 174.7(3) . . ?
O7 C7 Co1 177.4(3) . . ?
P1 O1 Mo1 95.72(10) . . ?
C9 C8 C10 109.5(3) . . ?
C9 C8 C11 105.2(3) . . ?
C10 C8 C11 107.2(3) . . ?
C9 C8 C4 112.4(3) . . ?
C10 C8 C4 110.6(3) . . ?
C11 C8 C4 111.7(3) . . ?
C3 C4 C8 115.5(3) . . ?
C3 C4 Co1 70.4(2) . . ?
C8 C4 Co1 124.3(2) . . ?
C3 C4 Mo1 112.4(2) . . ?
C8 C4 Mo1 131.7(2) . . ?
Co1 C4 Mo1 77.83(10) . . ?
C4 C3 C2 119.8(3) . . ?
C4 C3 Co1 70.2(2) . . ?
C2 C3 Co1 70.3(2) . . ?
C1 C2 C3 110.6(2) . . ?
C1 C2 C12 129.0(2) . . ?
C3 C2 C12 120.4(2) . . ?
C1 C2 Co1 67.9(2) . . ?
C3 C2 Co1 69.1(2) . . ?
C12 C2 Co1 131.5(2) . . ?
C14 C12 C15 108.1(3) . . ?
C14 C12 C2 111.5(2) . . ?
C15 C12 C2 112.6(2) . . ?
C14 C12 C13 109.5(3) . . ?
C15 C12 C13 108.5(3) . . ?
C2 C12 C13 106.6(2) . . ?
C2 C1 P1 147.5(2) . . ?
C2 C1 Co1 72.6(2) . . ?
P1 C1 Co1 116.42(15) . . ?
C2 C1 Mo1 118.8(2) . . ?
P1 C1 Mo1 93.68(12) . . ?
Co1 C1 Mo1 79.41(9) . . ?
C82 C81 C85 108.3(4) . . ?
C82 C81 Mo1 71.6(2) . . ?
C85 C81 Mo1 74.4(2) . . ?
C81 C82 C83 107.7(4) . . ?
C81 C82 Mo1 73.2(2) . . ?
C83 C82 Mo1 72.7(2) . . ?
C84 C83 C82 107.5(3) . . ?
C84 C83 Mo1 73.9(2) . . ?
C82 C83 Mo1 71.4(2) . . ?
C85 C84 C83 107.9(4) . . ?
C85 C84 Mo1 73.1(2) . . ?
C83 C84 Mo1 70.9(2) . . ?
C84 C85 C81 108.6(3) . . ?
C84 C85 Mo1 72.5(2) . . ?
C81 C85 Mo1 70.9(2) . . ?
C56 C51 C52 118.6(3) . . ?
C56 C51 P1 122.4(2) . . ?
C52 C51 P1 119.0(2) . . ?
C53 C52 C51 120.2(3) . . ?
C54 C53 C52 120.6(3) . . ?
C53 C54 C55 120.0(3) . . ?
C56 C55 C54 119.3(3) . . ?
C55 C56 C51 121.3(3) . . ?
C62 C61 C66 119.1(3) . . ?
C62 C61 P1 122.0(2) . . ?
C66 C61 P1 118.8(2) . . ?
C63 C62 C61 120.2(3) . . ?
C64 C63 C62 120.0(3) . . ?
C63 C64 C65 120.4(3) . . ?
C66 C65 C64 119.8(3) . . ?
C65 C66 C61 120.5(3) . . ?

loop_
_geom_bond_atom_site_label_1
_geom_bond_atom_site_label_2
_geom_bond_distance
_geom_bond_site_symmetry_2
_geom_bond_publ_flag
Mo1 C5 1.996(3) . ?
Mo1 C1 2.155(3) . ?
Mo1 C4 2.185(3) . ?
Mo1 O1 2.264(2) . ?
Mo1 C82 2.294(4) . ?
Mo1 C83 2.310(3) . ?
Mo1 C81 2.314(4) . ?
Mo1 C84 2.350(3) . ?
Mo1 C85 2.358(3) . ?
Mo1 Co1 2.6839(7) . ?
Mo1 P1 2.8588(13) . ?
Co1 C6 1.728(3) . ?
Co1 C7 1.751(3) . ?
Co1 C1 2.044(3) . ?
Co1 C4 2.086(3) . ?
Co1 C3 2.088(3) . ?
Co1 C2 2.104(3) . ?
P1 O1 1.535(2) . ?
P1 C1 1.745(3) . ?
P1 C61 1.806(3) . ?
P1 C51 1.806(3) . ?
O5 C5 1.149(4) . ?
O6 C6 1.152(4) . ?
O7 C7 1.147(4) . ?
C9 C8 1.518(5) . ?
C10 C8 1.519(5) . ?
C11 C8 1.548(5) . ?
C8 C4 1.560(4) . ?
C4 C3 1.405(4) . ?
C3 C2 1.454(4) . ?
C2 C1 1.401(4) . ?
C2 C12 1.534(4) . ?
C12 C14 1.530(4) . ?
C12 C15 1.531(4) . ?
C12 C13 1.538(4) . ?
C81 C82 1.395(6) . ?
C81 C85 1.397(5) . ?
C82 C83 1.417(6) . ?
C83 C84 1.408(6) . ?
C84 C85 1.392(5) . ?
C51 C56 1.388(4) . ?
C51 C52 1.397(4) . ?
C52 C53 1.385(5) . ?
C53 C54 1.377(5) . ?
C54 C55 1.389(5) . ?
C55 C56 1.386(4) . ?
C61 C62 1.392(4) . ?
C61 C66 1.393(4) . ?
C62 C63 1.386(4) . ?
C63 C64 1.377(5) . ?
C64 C65 1.386(5) . ?
C65 C66 1.379(4) . ?
